data_8101412
loop_
_publ_author_name
'Shan, Yongkui'
'Huang, Songping D.'

_publ_section_title
;
Crystal structure of L-cysteine L-tartarte monohydrate, C~7~H~15~NO~9~S
;
_journal_issue 1
_journal_name_full 'Zeitschrift f\"ur Kristallographie - New Crystal Structures'
_journal_page_first 41
_journal_page_last 42
_journal_volume 214
_journal_year 1999
_chemical_formula_sum 'C7 H13 N O9 S'
_chemical_formula_weight 287.24
_space_group_IT_number 4
_symmetry_cell_setting monoclinic
_symmetry_space_group_name_Hall 'P 2yb'
_symmetry_space_group_name_H-M 'P 1 21 1'
_cell_angle_alpha 90
_cell_angle_beta 111
_cell_angle_gamma 90
_cell_formula_units_Z 2
_cell_length_a 7.9152(8)
_cell_length_b 7.7166(6)
_cell_length_c 10.4111(9)
_cell_measurement_temperature 296(1)
_cell_volume 591.68(8)
_diffrn_ambient_temperature 296(1)
_exptl_crystal_density_diffrn 1.612
_refine_ls_R_factor_obs 0.0353
_refine_ls_wR_factor_obs 0.0591
_cod_original_sg_symbol_H-M 'P 21'
_cod_original_formula_sum 'C7 H13 N O9 S '
_cod_database_code 8101412

loop_
_symmetry_equiv_pos_as_xyz
'  +x,  +y,  +z'
'  -x,1/2+y,  -z'

loop_
_atom_site_aniso_label
_atom_site_aniso_U_11
_atom_site_aniso_U_22
_atom_site_aniso_U_33
_atom_site_aniso_U_12
_atom_site_aniso_U_13
_atom_site_aniso_U_23
S 0.0571(5) 0.0227(4) 0.0543(5) 0.0044(3) 0.0295(4) 0.0041(3)
O(1) 0.0186(8) 0.036(1) 0.0318(9) -0.0024(8) 0.0087(6) 0.0079(9)
O(2) 0.0291(9) 0.057(2) 0.0320(9) -0.006(1) 0.0133(8) 0.016(1)
O(3) 0.0243(8) 0.0221(9) 0.0230(8) -0.0044(7) 0.0074(7) -0.0011(7)
O(4) 0.0299(9) 0.0152(9) 0.037(1) -0.0031(7) 0.0164(8) 0.0006(7)
O(5) 0.0238(9) 0.023(1) 0.061(1) 0.0052(8) 0.0205(9) 0.009(1)
O(6) 0.0291(9) 0.0199(9) 0.046(1) 0.0040(8) 0.0225(9) 0.0097(8)
O(7) 0.063(2) 0.060(2) 0.120(2) 0.034(2) 0.078(2) 0.060(2)
O(8) 0.033(1) 0.039(1) 0.047(1) 0.0143(9) 0.0224(9) 0.015(1)
O(9) 0.040(1) 0.032(1) 0.038(1) -0.010(1) 0.0152(9) -0.0053(9)
N 0.029(1) 0.022(1) 0.026(1) 0.0006(9) 0.0146(9) -0.0008(9)
C(1) 0.022(1) 0.018(1) 0.026(1) 0.0017(9) 0.0123(8) 0.0004(9)
C(2) 0.019(1) 0.017(1) 0.022(1) 0.0010(8) 0.0095(8) 0.0024(8)
C(3) 0.018(1) 0.015(1) 0.022(1) -0.0022(9) 0.0079(9) -0.0012(9)
C(4) 0.0194(9) 0.021(1) 0.022(1) -0.0004(8) 0.0084(8) 0.0005(9)
C(5) 0.025(1) 0.021(1) 0.032(1) -0.0019(8) 0.0030(9) 0.002(1)
C(6) 0.031(1) 0.026(1) 0.029(1) 0.003(1) 0.016(1) -0.0004(9)
C(7) 0.022(1) 0.021(1) 0.029(1) 0.000(1) 0.010(1) 0.0031(9)

loop_
_atom_site_label
_atom_site_fract_x
_atom_site_fract_y
_atom_site_fract_z
_atom_site_U_iso_or_equiv
_atom_site_occupancy
_atom_site_refinement_flags
_atom_site_thermal_displace_type
_atom_site_calc_flag
_atom_site_calc_attached_atom
S -0.6830(1) -0.4711 -0.36770(9) 0.0421(2) 1.000 . Uani d ?
O(1) -0.3908(2) -0.2818(3) -0.8458(2) 0.0289(5) 1.000 . Uani d ?
O(2) -0.5301(3) -0.1963(4) -1.0645(2) 0.0388(6) 1.000 . Uani d ?
O(3) -0.8497(2) -0.3321(3) -1.0797(2) 0.0235(4) 1.000 . Uani d ?
O(4) -0.7855(3) -0.0310(3) -0.9046(2) 0.0262(5) 1.000 . Uani d ?
O(5) -1.0822(3) -0.1708(3) -0.8736(2) 0.0347(6) 1.000 . Uani d ?
O(6) -0.9548(3) -0.4286(3) -0.8149(2) 0.0293(5) 1.000 . Uani d ?
O(7) -0.6667(4) 0.0720(5) -0.5350(4) 0.068(1) 1.000 . Uani d ?
O(8) -0.9009(3) 0.1388(4) -0.4778(2) 0.0377(6) 1.000 . Uani d ?
O(9) -0.2614(3) -0.2169(4) -0.2619(2) 0.0366(5) 1.000 . Uani d ?
N -0.8569(3) -0.1357(3) -0.3118(2) 0.0246(5) 1.000 . Uani d ?
C(1) -0.5349(3) -0.2613(4) -0.9601(3) 0.0210(5) 1.000 . Uani d ?
C(2) -0.7106(3) -0.3271(3) -0.9470(2) 0.0191(5) 1.000 . Uani d ?
C(3) -0.7710(3) -0.2048(3) -0.8553(2) 0.0182(5) 1.000 . Uani d ?
C(4) -0.9514(3) -0.2724(4) -0.8476(2) 0.0203(5) 1.000 . Uani d ?
C(5) -0.7734(4) 0.0486(4) -0.4690(3) 0.0284(6) 1.000 . Uani d ?
C(6) -0.7053(4) -0.2668(4) -0.4597(3) 0.0275(6) 1.000 . Uani d ?
C(7) -0.7200(3) -0.1089(4) -0.3766(3) 0.0242(6) 1.000 . Uani d ?
H(1) -0.6916 -0.4402 -0.9081 0.023 1.000 . Uiso c ?
H(2) -0.6812 -0.2077 -0.7649 0.022 1.000 . Uiso c ?
H(3) -0.6748 0.1647 -0.5684 0.052 1.000 . Uiso c ?
H(4) -0.6061 -0.2519 -0.5087 0.052 1.000 . Uiso c ?
H(5) -0.8197 -0.2925 -0.5403 0.052 1.000 . Uiso c ?
H(6) -0.5897 -0.0880 -0.2755 0.052 1.000 . Uiso c ?
H(7) -0.9714 -0.1788 -0.3681 0.052 1.000 . Uiso c ?
H(8) -0.8759 -0.0312 -0.2801 0.052 1.000 . Uiso c ?
H(9) -0.8230 -0.2068 -0.2240 0.052 1.000 . Uiso c ?
H(10) -0.6188 -0.4624 -0.3177 0.052 1.000 . Uiso c ?
H(11) -0.1943 -0.1212 -0.2264 0.052 1.000 . Uiso c ?
H(12) -0.2558 -0.2867 -0.1784 0.052 1.000 . Uiso c ?

loop_
_geom_bond_atom_site_label_1
_geom_bond_atom_site_label_2
_geom_bond_distance
_geom_bond_site_symmetry_1
_geom_bond_site_symmetry_2
_geom_bond_publ_flag
S C(6) 1.820(4) . . yes
S H(10) 0.58 . . no
O(1) C(1) 1.322(4) . . yes
O(2) C(1) 1.211(4) . . yes
O(3) C(2) 1.417(3) . . yes
O(4) C(3) 1.426(4) . . yes
O(5) C(4) 1.247(4) . . yes
O(6) C(4) 1.255(4) . . yes
O(7) C(5) 1.283(5) . . yes
O(7) H(3) 0.79 . . no
O(8) C(5) 1.202(5) . . yes
O(9) H(11) 0.91 . . no
O(9) H(12) 1.01 . . no
N C(7) 1.486(4) . . yes
N H(7) 0.94 . . no
N H(8) 0.90 . . no
N H(9) 1.01 . . no
C(1) C(2) 1.532(4) . . yes
C(2) C(3) 1.538(4) . . yes
C(2) H(1) 0.95 . . no
C(3) C(4) 1.549(4) . . yes
C(3) H(2) 0.95 . . no
C(5) C(7) 1.511(5) . . yes
C(6) C(7) 1.524(5) . . yes
C(6) H(4) 1.09 . . no
C(6) H(5) 1.00 . . no
C(7) H(6) 1.18 . . no

loop_
_cod_related_entry_id
_cod_related_entry_database
_cod_related_entry_code
1 ChemSpider 30653848
